data_7250423
loop_
_publ_author_name
'Sato, Kei-ichi'
'Hattori, Mineyuki'
'Yamanoi, Yoshinori'

_publ_section_title
;
 CP/MAS NMR studies on binding environment of CH3CN in Cu(i) complexes
 with disilane-bridged bis(methylpyridine) ligands
;
_journal_issue 21
_journal_name_full 'RSC Advances'
_journal_page_first 16968
_journal_page_last 16972
_journal_paper_doi 10.1039/D5RA02962G
_journal_volume 15
_journal_year 2025
_chemical_formula_moiety 'C36 H54 Cu4 I4 N6 Si4'
_chemical_formula_sum 'C36 H54 Cu4 I4 N6 Si4'
_chemical_formula_weight 1444.97
_chemical_name_systematic 20221107L1CuI100K
_space_group_crystal_system triclinic
_space_group_IT_number 2
_space_group_name_Hall '-P 1'
_space_group_name_H-M_alt 'P -1'
_atom_sites_solution_hydrogens geom
_atom_sites_solution_primary iterative
_audit_creation_date 2025-04-23
_audit_creation_method
;
Olex2 1.5
(compiled 2023.08.24 svn.re1ec1418 for OlexSys, GUI svn.r6817)
;
_audit_update_record
;
2025-04-25 deposited with the CCDC.	2025-05-12 downloaded from the CCDC.
;
_cell_angle_alpha 81.667(2)
_cell_angle_beta 74.5990(10)
_cell_angle_gamma 64.2270(10)
_cell_formula_units_Z 1
_cell_length_a 9.3981(5)
_cell_length_b 10.1021(6)
_cell_length_c 14.9219(8)
_cell_measurement_reflns_used 3833
_cell_measurement_temperature 112(2)
_cell_measurement_theta_max 25.00
_cell_measurement_theta_min 2.55
_cell_volume 1229.25(12)
_computing_cell_refinement 'SAINT V8.40B (?, 2016)'
_computing_data_reduction 'SAINT V8.40B (?, 2016)'
_computing_molecular_graphics 'Olex2 1.5 (Dolomanov et al., 2009)'
_computing_publication_material 'Olex2 1.5 (Dolomanov et al., 2009)'
_computing_structure_refinement 'SHELXL 2018/3 (Sheldrick, 2015)'
_computing_structure_solution 'olex2.solve 1.5 (Bourhis et al., 2015)'
_diffrn_ambient_temperature 112.00
_diffrn_measured_fraction_theta_full 0.999
_diffrn_measured_fraction_theta_max 0.999
_diffrn_measurement_device_type 'Bruker APEX-II CCD'
_diffrn_measurement_method '\f and \w scans'
_diffrn_radiation_type MoK\a
_diffrn_radiation_wavelength 0.71073
_diffrn_reflns_av_R_equivalents 0.0674
_diffrn_reflns_av_unetI/netI 0.0538
_diffrn_reflns_Laue_measured_fraction_full 0.999
_diffrn_reflns_Laue_measured_fraction_max 0.999
_diffrn_reflns_limit_h_max 11
_diffrn_reflns_limit_h_min -11
_diffrn_reflns_limit_k_max 12
_diffrn_reflns_limit_k_min -12
_diffrn_reflns_limit_l_max 17
_diffrn_reflns_limit_l_min -17
_diffrn_reflns_number 21518
_diffrn_reflns_point_group_measured_fraction_full 0.999
_diffrn_reflns_point_group_measured_fraction_max 0.999
_diffrn_reflns_theta_full 25.242
_diffrn_reflns_theta_max 25.338
_diffrn_reflns_theta_min 2.240
_exptl_absorpt_coefficient_mu 4.348
_exptl_absorpt_correction_T_max 0.7452
_exptl_absorpt_correction_T_min 0.6820
_exptl_absorpt_correction_type none
_exptl_absorpt_process_details
;
SADABS-2016/2 (Bruker,2016/2) was used for absorption correction.
wR2(int) was 0.0704 before and 0.0616 after correction.
The Ratio of minimum to maximum transmission is 0.9152.
The \l/2 correction factor is Not present.
;
_exptl_crystal_colour 'clear yellowish colourless'
_exptl_crystal_colour_lustre clear
_exptl_crystal_colour_modifier yellowish
_exptl_crystal_colour_primary colourless
_exptl_crystal_density_diffrn 1.952
_exptl_crystal_description plate
_exptl_crystal_F_000 696
_exptl_crystal_size_max 0.11
_exptl_crystal_size_mid 0.1
_exptl_crystal_size_min 0.09
_refine_diff_density_max 0.639
_refine_diff_density_min -0.665
_refine_diff_density_rms 0.150
_refine_ls_extinction_method none
_refine_ls_goodness_of_fit_ref 1.036
_refine_ls_hydrogen_treatment constr
_refine_ls_matrix_type full
_refine_ls_number_parameters 251
_refine_ls_number_reflns 4493
_refine_ls_number_restraints 0
_refine_ls_restrained_S_all 1.036
_refine_ls_R_factor_all 0.0502
_refine_ls_R_factor_gt 0.0340
_refine_ls_shift/su_max 0.002
_refine_ls_shift/su_mean 0.000
_refine_ls_structure_factor_coef Fsqd
_refine_ls_weighting_details 'w=1/[\s^2^(Fo^2^)+(0.0198P)^2^+2.1346P] where P=(Fo^2^+2Fc^2^)/3'
_refine_ls_weighting_scheme calc
_refine_ls_wR_factor_gt 0.0635
_refine_ls_wR_factor_ref 0.0706
_reflns_Friedel_coverage 0.000
_reflns_number_gt 3532
_reflns_number_total 4493
_reflns_threshold_expression 'I > 2\s(I)'
_cod_data_source_file d5ra02962g2.cif
_cod_data_source_block mo_20221107l1cui100k_0m_a
_cod_database_code 7250423
_shelx_shelxl_version_number 2018/3
_shelx_space_group_comment
;
The symmetry employed for this shelxl refinement is uniquely defined
by the following loop, which should always be used as a source of
symmetry information in preference to the above space-group names.
They are only intended as comments.
;
_shelx_estimated_absorpt_t_max 0.696
_shelx_estimated_absorpt_t_min 0.646
_olex2_refinement_description
;
1. Fixed Uiso
 At 1.2 times of:
  All C(H) groups
 At 1.5 times of:
  All C(H,H,H) groups
2.a Aromatic/amide H refined with riding coordinates:
 C3(H3), C4(H4), C5(H5), C9(H9), C10(H10), C11(H11)
2.b Idealised Me refined as rotating group:
 C6(H6A,H6B,H6C), C12(H12A,H12B,H12C), C13(H13A,H13B,H13C), C14(H14A,H14B,
 H14C), C15(H15A,H15B,H15C), C16(H16A,H16B,H16C), C18(H18A,H18B,H18C)
;
_olex2_submission_special_instructions 'No special instructions were received'

loop_
_space_group_symop_operation_xyz
'x, y, z'
'-x, -y, -z'

loop_
_atom_site_label
_atom_site_type_symbol
_atom_site_fract_x
_atom_site_fract_y
_atom_site_fract_z
_atom_site_U_iso_or_equiv
_atom_site_adp_type
_atom_site_occupancy
_atom_site_site_symmetry_order
_atom_site_calc_flag
_atom_site_refinement_flags_posn
_atom_site_refinement_flags_adp
_atom_site_refinement_flags_occupancy
_atom_site_disorder_assembly
_atom_site_disorder_group
C1 C 0.3553(6) 0.6466(6) 0.8233(4) 0.0212(13) Uani 1 1 d . . . . .
Cu1 Cu 0.65945(8) 0.66070(7) 0.71878(5) 0.01927(16) Uani 1 1 d . . . . .
I1 I 0.90581(4) 0.38902(4) 0.74155(3) 0.01751(10) Uani 1 1 d . . . . .
N1 N 0.7344(5) 0.8081(4) 0.7366(3) 0.0154(10) Uani 1 1 d . . . . .
Si1 Si 0.39145(17) 0.75959(16) 0.89978(11) 0.0190(3) Uani 1 1 d . . . . .
C2 C 0.2285(6) 0.6004(6) 0.8406(5) 0.0277(15) Uani 1 1 d . . . . .
Cu2 Cu 0.93408(8) 0.40742(8) 0.56026(5) 0.02489(18) Uani 1 1 d . . . . .
I2 I 1.24874(4) 0.31689(4) 0.48595(3) 0.02054(11) Uani 1 1 d . . . . .
N2 N 0.4680(5) 0.6167(5) 0.7405(3) 0.0193(10) Uani 1 1 d . . . . .
Si2 Si 0.41008(17) 0.96596(16) 0.80861(11) 0.0166(3) Uani 1 1 d . . . . .
C3 C 0.2224(7) 0.5259(6) 0.7709(5) 0.0308(16) Uani 1 1 d . . . . .
H3 H 0.139694 0.491534 0.781783 0.037 Uiso 1 1 calc R U . . .
N3 N 0.8477(6) 0.2705(5) 0.5327(3) 0.0246(11) Uani 1 1 d . . . . .
C4 C 0.3338(7) 0.5008(6) 0.6866(5) 0.0338(16) Uani 1 1 d . . . . .
H4 H 0.325770 0.454345 0.638388 0.041 Uiso 1 1 calc R U . . .
C5 C 0.4579(7) 0.5457(6) 0.6747(5) 0.0303(15) Uani 1 1 d . . . . .
H5 H 0.538372 0.525574 0.618105 0.036 Uiso 1 1 calc R U . . .
C6 C 0.1000(8) 0.6286(8) 0.9291(5) 0.046(2) Uani 1 1 d . . . . .
H6A H 0.036409 0.572642 0.930566 0.068 Uiso 1 1 calc R U . . .
H6B H 0.028426 0.733806 0.932182 0.068 Uiso 1 1 calc R U . . .
H6C H 0.151190 0.597749 0.982306 0.068 Uiso 1 1 calc R U . . .
C7 C 0.6309(6) 0.9424(5) 0.7738(4) 0.0154(12) Uani 1 1 d . . . . .
C8 C 0.6921(6) 1.0447(6) 0.7786(4) 0.0183(12) Uani 1 1 d . . . . .
C9 C 0.8581(6) 1.0060(6) 0.7476(4) 0.0214(13) Uani 1 1 d . . . . .
H9 H 0.901683 1.073296 0.751791 0.026 Uiso 1 1 calc R U . . .
C10 C 0.9588(6) 0.8701(6) 0.7110(4) 0.0191(12) Uani 1 1 d . . . . .
H10 H 1.072255 0.842167 0.689666 0.023 Uiso 1 1 calc R U . . .
C11 C 0.8918(6) 0.7761(6) 0.7059(4) 0.0166(12) Uani 1 1 d . . . . .
H11 H 0.961168 0.683302 0.679105 0.020 Uiso 1 1 calc R U . . .
C12 C 0.5827(7) 1.1969(6) 0.8134(5) 0.0319(16) Uani 1 1 d . . . . .
H12A H 0.495095 1.243004 0.779974 0.048 Uiso 1 1 calc R U . . .
H12B H 0.645465 1.256053 0.802795 0.048 Uiso 1 1 calc R U . . .
H12C H 0.536183 1.190706 0.880108 0.048 Uiso 1 1 calc R U . . .
C13 C 0.2170(7) 0.8379(6) 1.0016(4) 0.0303(15) Uani 1 1 d . . . . .
H13A H 0.234513 0.906998 1.032453 0.045 Uiso 1 1 calc R U . . .
H13B H 0.209190 0.758020 1.045655 0.045 Uiso 1 1 calc R U . . .
H13C H 0.116094 0.889489 0.979860 0.045 Uiso 1 1 calc R U . . .
C14 C 0.5758(6) 0.6456(6) 0.9463(4) 0.0207(13) Uani 1 1 d . . . . .
H14A H 0.657767 0.576160 0.899480 0.031 Uiso 1 1 calc R U . . .
H14B H 0.546782 0.591026 1.002718 0.031 Uiso 1 1 calc R U . . .
H14C H 0.619564 0.709688 0.961235 0.031 Uiso 1 1 calc R U . . .
C15 C 0.2686(6) 1.1288(6) 0.8839(4) 0.0279(14) Uani 1 1 d . . . . .
H15A H 0.158847 1.132509 0.900243 0.042 Uiso 1 1 calc R U . . .
H15B H 0.267302 1.219631 0.849763 0.042 Uiso 1 1 calc R U . . .
H15C H 0.306402 1.118553 0.940831 0.042 Uiso 1 1 calc R U . . .
C16 C 0.3388(6) 0.9943(6) 0.6990(4) 0.0220(13) Uani 1 1 d . . . . .
H16A H 0.417111 0.917070 0.655785 0.033 Uiso 1 1 calc R U . . .
H16B H 0.328923 1.090666 0.670436 0.033 Uiso 1 1 calc R U . . .
H16C H 0.232860 0.989992 0.713215 0.033 Uiso 1 1 calc R U . . .
C17 C 0.7948(7) 0.1922(6) 0.5270(4) 0.0226(13) Uani 1 1 d . . . . .
C18 C 0.7269(8) 0.0874(7) 0.5220(5) 0.0350(16) Uani 1 1 d . . . . .
H18A H 0.800155 0.016369 0.473964 0.052 Uiso 1 1 calc R U . . .
H18B H 0.620631 0.140932 0.506435 0.052 Uiso 1 1 calc R U . . .
H18C H 0.714574 0.035237 0.582279 0.052 Uiso 1 1 calc R U . . .

loop_
_atom_site_aniso_label
_atom_site_aniso_U_11
_atom_site_aniso_U_22
_atom_site_aniso_U_33
_atom_site_aniso_U_23
_atom_site_aniso_U_13
_atom_site_aniso_U_12
C1 0.018(3) 0.015(3) 0.030(4) 0.007(3) -0.011(3) -0.005(2)
Cu1 0.0188(3) 0.0200(4) 0.0238(4) -0.0021(3) -0.0044(3) -0.0122(3)
I1 0.01935(18) 0.01508(19) 0.0203(2) -0.00048(15) -0.00492(15) -0.00893(15)
N1 0.016(2) 0.016(2) 0.017(3) -0.0018(19) -0.0037(19) -0.0085(19)
Si1 0.0160(7) 0.0186(8) 0.0202(9) 0.0035(7) -0.0036(6) -0.0067(6)
C2 0.014(3) 0.025(3) 0.042(4) 0.018(3) -0.010(3) -0.010(2)
Cu2 0.0283(4) 0.0238(4) 0.0263(4) -0.0017(3) -0.0078(3) -0.0130(3)
I2 0.0237(2) 0.0196(2) 0.0178(2) -0.00097(15) -0.00539(15) -0.00804(15)
N2 0.020(2) 0.024(3) 0.021(3) 0.004(2) -0.012(2) -0.014(2)
Si2 0.0155(7) 0.0156(8) 0.0180(9) -0.0001(6) -0.0025(6) -0.0066(6)
C3 0.023(3) 0.017(3) 0.060(5) 0.008(3) -0.020(3) -0.013(3)
N3 0.030(3) 0.028(3) 0.023(3) -0.004(2) -0.006(2) -0.017(2)
C4 0.033(4) 0.019(3) 0.061(5) 0.003(3) -0.030(4) -0.012(3)
C5 0.028(3) 0.022(3) 0.047(4) -0.003(3) -0.014(3) -0.011(3)
C6 0.034(4) 0.058(5) 0.057(5) 0.023(4) -0.011(4) -0.038(4)
C7 0.019(3) 0.012(3) 0.012(3) 0.000(2) -0.003(2) -0.004(2)
C8 0.024(3) 0.013(3) 0.017(3) 0.001(2) -0.005(2) -0.008(2)
C9 0.028(3) 0.019(3) 0.028(4) 0.005(3) -0.013(3) -0.017(3)
C10 0.015(3) 0.019(3) 0.022(3) -0.003(2) -0.003(2) -0.007(2)
C11 0.016(3) 0.013(3) 0.022(3) 0.000(2) -0.003(2) -0.008(2)
C12 0.023(3) 0.022(3) 0.050(5) -0.007(3) -0.003(3) -0.010(3)
C13 0.026(3) 0.026(3) 0.027(4) 0.000(3) 0.008(3) -0.007(3)
C14 0.019(3) 0.022(3) 0.020(3) -0.001(2) -0.003(2) -0.008(2)
C15 0.019(3) 0.024(3) 0.037(4) -0.004(3) -0.005(3) -0.005(3)
C16 0.024(3) 0.022(3) 0.023(3) 0.001(3) -0.008(3) -0.011(2)
C17 0.023(3) 0.025(3) 0.021(3) -0.002(3) -0.004(3) -0.012(3)
C18 0.050(4) 0.044(4) 0.030(4) 0.001(3) -0.016(3) -0.034(3)

loop_
_atom_type_symbol
_atom_type_description
_atom_type_scat_dispersion_real
_atom_type_scat_dispersion_imag
_atom_type_scat_source
C C 0.0033 0.0016 'International Tables Vol C Tables 4.2.6.8 and 6.1.1.4'
H H 0.0000 0.0000 'International Tables Vol C Tables 4.2.6.8 and 6.1.1.4'
Cu Cu 0.3201 1.2651 'International Tables Vol C Tables 4.2.6.8 and 6.1.1.4'
I I -0.4742 1.8119 'International Tables Vol C Tables 4.2.6.8 and 6.1.1.4'
N N 0.0061 0.0033 'International Tables Vol C Tables 4.2.6.8 and 6.1.1.4'
Si Si 0.0817 0.0704 'International Tables Vol C Tables 4.2.6.8 and 6.1.1.4'

loop_
_geom_angle_atom_site_label_1
_geom_angle_atom_site_label_2
_geom_angle_atom_site_label_3
_geom_angle
_geom_angle_site_symmetry_1
_geom_angle_site_symmetry_3
_geom_angle_publ_flag
C2 C1 Si1 128.5(5) . . ?
N2 C1 Si1 111.6(4) . . ?
N2 C1 C2 119.9(5) . . ?
I1 Cu1 I2 97.32(2) . 2_766 ?
N1 Cu1 I1 106.07(12) . . ?
N1 Cu1 I2 93.95(13) . 2_766 ?
N2 Cu1 I1 103.29(13) . . ?
N2 Cu1 N1 144.12(18) . . ?
N2 Cu1 I2 102.36(14) . 2_766 ?
Cu2 I1 Cu1 78.11(2) . . ?
C7 N1 Cu1 123.0(3) . . ?
C11 N1 Cu1 117.3(3) . . ?
C11 N1 C7 119.6(4) . . ?
C1 Si1 Si2 107.14(18) . . ?
C13 Si1 C1 113.1(3) . . ?
C13 Si1 Si2 105.2(2) . . ?
C14 Si1 C1 110.9(2) . . ?
C14 Si1 Si2 112.89(19) . . ?
C14 Si1 C13 107.6(3) . . ?
C1 C2 C6 123.5(6) . . ?
C3 C2 C1 117.9(6) . . ?
C3 C2 C6 118.7(5) . . ?
I1 Cu2 Cu2 122.72(4) . 2_766 ?
I1 Cu2 I2 105.59(3) . . ?
I1 Cu2 I2 108.14(3) . 2_766 ?
I2 Cu2 Cu2 57.81(2) . 2_766 ?
I2 Cu2 Cu2 57.28(2) 2_766 2_766 ?
I2 Cu2 I2 115.09(3) . 2_766 ?
N3 Cu2 I1 106.43(14) . . ?
N3 Cu2 Cu2 130.85(15) . 2_766 ?
N3 Cu2 I2 109.76(14) . 2_766 ?
N3 Cu2 I2 111.34(14) . . ?
Cu2 I2 Cu1 115.77(2) . 2_766 ?
Cu2 I2 Cu1 74.42(2) 2_766 2_766 ?
Cu2 I2 Cu2 64.91(3) . 2_766 ?
C1 N2 Cu1 121.1(4) . . ?
C5 N2 C1 120.7(5) . . ?
C5 N2 Cu1 118.0(4) . . ?
C7 Si2 Si1 110.05(17) . . ?
C15 Si2 Si1 104.7(2) . . ?
C15 Si2 C7 114.0(2) . . ?
C16 Si2 Si1 113.12(19) . . ?
C16 Si2 C7 107.2(2) . . ?
C16 Si2 C15 107.9(3) . . ?
C2 C3 H3 119.2 . . ?
C4 C3 C2 121.5(5) . . ?
C4 C3 H3 119.2 . . ?
C17 N3 Cu2 172.8(5) . . ?
C3 C4 H4 121.1 . . ?
C3 C4 C5 117.8(6) . . ?
C5 C4 H4 121.1 . . ?
N2 C5 C4 122.1(6) . . ?
N2 C5 H5 119.0 . . ?
C4 C5 H5 119.0 . . ?
C2 C6 H6A 109.5 . . ?
C2 C6 H6B 109.5 . . ?
C2 C6 H6C 109.5 . . ?
H6A C6 H6B 109.5 . . ?
H6A C6 H6C 109.5 . . ?
H6B C6 H6C 109.5 . . ?
N1 C7 Si2 112.0(4) . . ?
N1 C7 C8 119.5(5) . . ?
C8 C7 Si2 128.4(4) . . ?
C7 C8 C12 121.7(5) . . ?
C9 C8 C7 119.2(5) . . ?
C9 C8 C12 119.1(5) . . ?
C8 C9 H9 120.1 . . ?
C10 C9 C8 119.9(5) . . ?
C10 C9 H9 120.1 . . ?
C9 C10 H10 120.8 . . ?
C11 C10 C9 118.5(5) . . ?
C11 C10 H10 120.8 . . ?
N1 C11 C10 123.3(5) . . ?
N1 C11 H11 118.4 . . ?
C10 C11 H11 118.4 . . ?
C8 C12 H12A 109.5 . . ?
C8 C12 H12B 109.5 . . ?
C8 C12 H12C 109.5 . . ?
H12A C12 H12B 109.5 . . ?
H12A C12 H12C 109.5 . . ?
H12B C12 H12C 109.5 . . ?
Si1 C13 H13A 109.5 . . ?
Si1 C13 H13B 109.5 . . ?
Si1 C13 H13C 109.5 . . ?
H13A C13 H13B 109.5 . . ?
H13A C13 H13C 109.5 . . ?
H13B C13 H13C 109.5 . . ?
Si1 C14 H14A 109.5 . . ?
Si1 C14 H14B 109.5 . . ?
Si1 C14 H14C 109.5 . . ?
H14A C14 H14B 109.5 . . ?
H14A C14 H14C 109.5 . . ?
H14B C14 H14C 109.5 . . ?
Si2 C15 H15A 109.5 . . ?
Si2 C15 H15B 109.5 . . ?
Si2 C15 H15C 109.5 . . ?
H15A C15 H15B 109.5 . . ?
H15A C15 H15C 109.5 . . ?
H15B C15 H15C 109.5 . . ?
Si2 C16 H16A 109.5 . . ?
Si2 C16 H16B 109.5 . . ?
Si2 C16 H16C 109.5 . . ?
H16A C16 H16B 109.5 . . ?
H16A C16 H16C 109.5 . . ?
H16B C16 H16C 109.5 . . ?
N3 C17 C18 178.4(7) . . ?
C17 C18 H18A 109.5 . . ?
C17 C18 H18B 109.5 . . ?
C17 C18 H18C 109.5 . . ?
H18A C18 H18B 109.5 . . ?
H18A C18 H18C 109.5 . . ?
H18B C18 H18C 109.5 . . ?

loop_
_geom_bond_atom_site_label_1
_geom_bond_atom_site_label_2
_geom_bond_distance
_geom_bond_site_symmetry_2
_geom_bond_publ_flag
C1 Si1 1.908(6) . ?
C1 C2 1.411(8) . ?
C1 N2 1.369(7) . ?
Cu1 I1 2.7624(7) . ?
Cu1 N1 1.978(4) . ?
Cu1 I2 2.9491(8) 2_766 ?
Cu1 N2 1.971(4) . ?
I1 Cu2 2.6342(8) . ?
N1 C7 1.371(6) . ?
N1 C11 1.331(6) . ?
Si1 Si2 2.366(2) . ?
Si1 C13 1.876(5) . ?
Si1 C14 1.866(5) . ?
C2 C3 1.395(9) . ?
C2 C6 1.499(9) . ?
Cu2 Cu2 2.8504(14) 2_766 ?
Cu2 I2 2.6479(8) . ?
Cu2 I2 2.6637(8) 2_766 ?
Cu2 N3 2.015(5) . ?
N2 C5 1.341(7) . ?
Si2 C7 1.915(5) . ?
Si2 C15 1.891(6) . ?
Si2 C16 1.867(6) . ?
C3 H3 0.9500 . ?
C3 C4 1.380(9) . ?
N3 C17 1.125(7) . ?
C4 H4 0.9500 . ?
C4 C5 1.387(8) . ?
C5 H5 0.9500 . ?
C6 H6A 0.9800 . ?
C6 H6B 0.9800 . ?
C6 H6C 0.9800 . ?
C7 C8 1.401(7) . ?
C8 C9 1.392(7) . ?
C8 C12 1.505(7) . ?
C9 H9 0.9500 . ?
C9 C10 1.376(7) . ?
C10 H10 0.9500 . ?
C10 C11 1.367(7) . ?
C11 H11 0.9500 . ?
C12 H12A 0.9800 . ?
C12 H12B 0.9800 . ?
C12 H12C 0.9800 . ?
C13 H13A 0.9800 . ?
C13 H13B 0.9800 . ?
C13 H13C 0.9800 . ?
C14 H14A 0.9800 . ?
C14 H14B 0.9800 . ?
C14 H14C 0.9800 . ?
C15 H15A 0.9800 . ?
C15 H15B 0.9800 . ?
C15 H15C 0.9800 . ?
C16 H16A 0.9800 . ?
C16 H16B 0.9800 . ?
C16 H16C 0.9800 . ?
C17 C18 1.473(8) . ?
C18 H18A 0.9800 . ?
C18 H18B 0.9800 . ?
C18 H18C 0.9800 . ?

loop_
_geom_torsion_atom_site_label_1
_geom_torsion_atom_site_label_2
_geom_torsion_atom_site_label_3
_geom_torsion_atom_site_label_4
_geom_torsion
_geom_torsion_site_symmetry_1
_geom_torsion_site_symmetry_2
_geom_torsion_site_symmetry_3
_geom_torsion_site_symmetry_4
_geom_torsion_publ_flag
C1 C2 C3 C4 -1.6(8) . . . . ?
C1 N2 C5 C4 0.6(8) . . . . ?
Cu1 N1 C7 Si2 1.6(5) . . . . ?
Cu1 N1 C7 C8 -175.8(4) . . . . ?
Cu1 N1 C11 C10 177.7(4) . . . . ?
Cu1 N2 C5 C4 175.3(4) . . . . ?
N1 C7 C8 C9 -1.8(8) . . . . ?
N1 C7 C8 C12 176.3(5) . . . . ?
Si1 C1 C2 C3 176.1(4) . . . . ?
Si1 C1 C2 C6 -3.3(8) . . . . ?
Si1 C1 N2 Cu1 9.4(5) . . . . ?
Si1 C1 N2 C5 -176.1(4) . . . . ?
C2 C1 N2 Cu1 -173.5(4) . . . . ?
C2 C1 N2 C5 1.0(8) . . . . ?
C2 C3 C4 C5 3.2(9) . . . . ?
N2 C1 C2 C3 -0.5(8) . . . . ?
N2 C1 C2 C6 -179.9(5) . . . . ?
Si2 C7 C8 C9 -178.7(4) . . . . ?
Si2 C7 C8 C12 -0.6(8) . . . . ?
C3 C4 C5 N2 -2.7(9) . . . . ?
C6 C2 C3 C4 177.8(5) . . . . ?
C7 N1 C11 C10 1.4(8) . . . . ?
C7 C8 C9 C10 1.5(8) . . . . ?
C8 C9 C10 C11 0.1(8) . . . . ?
C9 C10 C11 N1 -1.6(9) . . . . ?
C11 N1 C7 Si2 177.7(4) . . . . ?
C11 N1 C7 C8 0.4(7) . . . . ?
C12 C8 C9 C10 -176.6(5) . . . . ?
